data_1565601
loop_
_publ_author_name
'Kuhn, Ariel J.'
'Ehlke, Beatriz'
'Johnstone, Timothy C.'
'Oliver, Scott R. J.'
'Raskatov, Jevgenij A.'

_publ_section_title
;
 A crystal-structural study of Pauling--Corey rippled sheets
;
_journal_issue 3
_journal_name_full 'Chemical Science'
_journal_page_first 671
_journal_page_last 680
_journal_paper_doi 10.1039/D1SC05731F
_journal_volume 13
_journal_year 2022
_chemical_formula_moiety 'C27 H29 N3 O4'
_chemical_formula_sum 'C27 H29 N3 O4'
_chemical_formula_weight 459.53
_space_group_crystal_system monoclinic
_space_group_IT_number 14
_space_group_name_Hall '-P 2ybc'
_space_group_name_H-M_alt 'P 1 21/c 1'
_atom_sites_solution_hydrogens mixed
_atom_sites_solution_primary dual
_atom_sites_solution_secondary difmap
_audit_creation_date 2021-05-28
_audit_creation_method
;
Olex2 1.3-ac4
(compiled 2020.11.27 svn.r5f609507 for Rigaku Oxford Diffraction, GUI svn.r6214)
;
_audit_update_record
;
2021-11-24 deposited with the CCDC.	2021-12-08 downloaded from the CCDC.
;
_cell_angle_alpha 90
_cell_angle_beta 101.483(4)
_cell_angle_gamma 90
_cell_formula_units_Z 4
_cell_length_a 11.3563(5)
_cell_length_b 16.7472(6)
_cell_length_c 12.6545(6)
_cell_measurement_reflns_used 11046
_cell_measurement_temperature 100.00(11)
_cell_measurement_theta_max 76.0240
_cell_measurement_theta_min 3.9510
_cell_volume 2358.54(18)
_computing_cell_refinement 'CrysAlisPro 1.171.41.110a (Rigaku OD, 2021)'
_computing_data_collection 'CrysAlisPro 1.171.41.110a (Rigaku OD, 2021)'
_computing_data_reduction 'CrysAlisPro 1.171.41.110a (Rigaku OD, 2021)'
_computing_molecular_graphics 'Olex2 1.3-ac4 (Dolomanov et al., 2009)'
_computing_publication_material 'Olex2 1.3-ac4 (Dolomanov et al., 2009)'
_computing_structure_refinement 'SHELXL 2018/3 (Sheldrick, 2015)'
_computing_structure_solution 'SHELXT 2018/2 (Sheldrick, 2018)'
_diffrn_ambient_environment N~2~
_diffrn_ambient_temperature 100.00(11)
_diffrn_detector 'Hybrid Pixel Array Detector'
_diffrn_detector_area_resol_mean 10.0000
_diffrn_detector_type HyPix
_diffrn_measured_fraction_theta_full 0.997
_diffrn_measured_fraction_theta_max 0.997
_diffrn_measurement_details
;
List of Runs (angles in degrees, time in seconds):

  # Type    Start    End  Width  t~exp~   \w     \q     \k     \f   Frames
#--------------------------------------------------------------------------
  1  \w    -77.00  24.00   0.50    9.66    --  -48.41  97.00 -62.00  202
  2  \w      7.00  69.00   0.50    9.66    --   48.41 -97.00-170.00  124
  3  \w   -135.00-107.00   0.50   38.63    --  -84.25 -97.00-170.00   56
  4  \w    -69.00 -43.00   0.50   38.63    --  -84.25  97.00 -62.00   52
  5  \w     58.00  85.00   0.50   38.63    --  105.75 -97.00-170.00   54
  6  \w    119.00 174.00   0.50   38.63    --  105.75  97.00 -62.00  110
  7  \w    -54.00 -11.00   0.50    9.66    --  -48.41  57.00 -90.00   86
  8  \w     -7.00  24.00   0.50    9.66    --  -48.41  57.00 -90.00   62
  9  \w   -116.00 -84.00   0.50    9.66    --  -48.41 -57.00-150.00   64
 10  \w   -115.00 -87.00   0.50    9.66    --  -48.41-125.00 -90.00   56
 11  \w   -118.00 -87.00   0.50    9.66    --  -48.41-125.00   0.00   62
 12  \w   -116.00 -86.00   0.50    9.66    --  -48.41 -57.00   0.00   60
 13  \w     82.00 115.00   0.50    9.66    --   48.41  57.00 -60.00   66
 14  \w     86.00 119.00   0.50    9.66    --   48.41  57.00   0.00   66
 15  \w     84.00 119.00   0.50    9.66    --   48.41  57.00 -30.00   70
 16  \w    -42.00 -15.00   0.50   38.63    --  -84.25  38.00 150.00   54
 17  \w    -41.00 -16.00   0.50   38.63    --  -84.25  38.00-120.00   50
 18  \w    -41.00 -15.00   0.50   38.63    --  -84.25  38.00 -60.00   52
 19  \w    -41.00 -13.00   0.50   38.63    --  -84.25  38.00 120.00   56
 20  \w    -42.00 -17.00   0.50   38.63    --  -84.25  38.00 -90.00   50
 21  \w   -137.00-110.00   0.50   38.63    --  -84.25 -99.00 120.00   54
 22  \w   -145.00-101.00   0.50   38.63    --  -84.25 -77.00   0.00   88
 23  \w     35.00  60.00   0.50   38.63    --  105.75 -57.00  90.00   50
 24  \w     35.00  66.00   0.50   38.63    --  105.75 -57.00 120.00   62
 25  \w     35.00  61.00   0.50   38.63    --  105.75 -99.00  90.00   52
 26  \w     99.00 176.00   0.50   38.63    --  105.75  38.00   0.00  154
 27  \w    101.00 173.00   0.50   38.63    --  105.75  38.00 -60.00  144
 28  \w     36.00 107.00   0.50   38.63    --  105.75-125.00  90.00  142
 29  \w     38.00  66.00   0.50   38.63    --  105.75 -57.00 -90.00   56
 30  \w     37.00  63.00   0.50   38.63    --  105.75 -57.00   0.00   52
 31  \w     79.00 106.00   0.50   38.63    --  105.75 -77.00-180.00   54
 32  \w     69.00 104.00   0.50   38.63    --  105.75 -99.00 -90.00   70
 33  \w     97.00 172.00   0.50   38.63    --  105.75  57.00  60.00  150
 34  \w     35.00  60.00   0.50   38.63    --  105.75 -77.00-180.00   50
 35  \w     38.00  64.00   0.50   38.63    --  105.75 -99.00 -60.00   52
 36  \w     78.00 106.00   0.50   38.63    --  105.75 -99.00 -60.00   56
 37  \w     41.00  66.00   0.50   38.63    --  105.75 -57.00  60.00   50
 38  \w     40.00  67.00   0.50   38.63    --  105.75 -99.00 -90.00   54
 39  \w     78.00 106.00   0.50   38.63    --  105.75 -99.00 150.00   56
 40  \w     34.00  68.00   0.50   38.63    --  105.75 -99.00 150.00   68
 41  \w     43.00 110.00   0.50   38.63    --  105.75-125.00  60.00  134
 42  \w    124.00 170.00   0.50   38.63    --  105.75  57.00   0.00   92
 43  \w     34.00  59.00   0.50   38.63    --  105.75 -57.00 -60.00   50
 44  \w     38.00 106.00   0.50   38.63    --  105.75 -99.00-150.00  136
 45  \w     34.00  66.00   0.50   38.63    --  105.75 -57.00-150.00   64
 46  \w     70.00 106.00   0.50   38.63    --  105.75 -99.00  90.00   72
 47  \w     39.00  66.00   0.50   38.63    --  105.75 -57.00 -30.00   54
 48  \w     79.00 104.00   0.50   38.63    --  105.75 -77.00  60.00   50
 49  \w     99.00 168.00   0.50   38.63    --  105.75  38.00  30.00  138
;
_diffrn_measurement_device 'four-circle diffractometer'
_diffrn_measurement_device_type 'XtaLAB Synergy, Dualflex, HyPix'
_diffrn_measurement_method '\w scans'
_diffrn_orient_matrix_type 'CrysAlisPro convention (1999,Acta A55,543-557)'
_diffrn_orient_matrix_UB_11 0.1020083000
_diffrn_orient_matrix_UB_12 0.0379729000
_diffrn_orient_matrix_UB_13 0.0834681000
_diffrn_orient_matrix_UB_21 -0.0119451000
_diffrn_orient_matrix_UB_22 0.0776222000
_diffrn_orient_matrix_UB_23 -0.0664952000
_diffrn_orient_matrix_UB_31 -0.0926262000
_diffrn_orient_matrix_UB_32 0.0316124000
_diffrn_orient_matrix_UB_33 0.0637063000
_diffrn_radiation_monochromator mirror
_diffrn_radiation_probe x-ray
_diffrn_radiation_type 'Cu K\a'
_diffrn_radiation_wavelength 1.54184
_diffrn_reflns_av_R_equivalents 0.0500
_diffrn_reflns_av_unetI/netI 0.0307
_diffrn_reflns_Laue_measured_fraction_full 0.997
_diffrn_reflns_Laue_measured_fraction_max 0.997
_diffrn_reflns_limit_h_max 10
_diffrn_reflns_limit_h_min -13
_diffrn_reflns_limit_k_max 20
_diffrn_reflns_limit_k_min -20
_diffrn_reflns_limit_l_max 15
_diffrn_reflns_limit_l_min -14
_diffrn_reflns_number 23314
_diffrn_reflns_point_group_measured_fraction_full 0.997
_diffrn_reflns_point_group_measured_fraction_max 0.997
_diffrn_reflns_theta_full 67.064
_diffrn_reflns_theta_max 67.064
_diffrn_reflns_theta_min 4.436
_diffrn_source 'micro-focus sealed X-ray tube'
_diffrn_source_type 'PhotonJet (Cu) X-ray Source'
_exptl_absorpt_coefficient_mu 0.709
_exptl_absorpt_correction_T_max 1.000
_exptl_absorpt_correction_T_min 0.910
_exptl_absorpt_correction_type gaussian
_exptl_absorpt_process_details
;
CrysAlisPro 1.171.41.110a (Rigaku Oxford Diffraction, 2021)
Numerical absorption correction based on gaussian integration over
a multifaceted crystal model
Empirical absorption correction using spherical harmonics,
implemented in SCALE3 ABSPACK scaling algorithm.
;
_exptl_crystal_colour colorless
_exptl_crystal_density_diffrn 1.294
_exptl_crystal_description needle
_exptl_crystal_F_000 976
_exptl_crystal_size_max 0.1
_exptl_crystal_size_mid 0.09
_exptl_crystal_size_min 0.03
_refine_diff_density_max 0.295
_refine_diff_density_min -0.279
_refine_diff_density_rms 0.048
_refine_ls_extinction_method none
_refine_ls_goodness_of_fit_ref 1.036
_refine_ls_hydrogen_treatment mixed
_refine_ls_matrix_type full
_refine_ls_number_parameters 323
_refine_ls_number_reflns 4187
_refine_ls_number_restraints 5
_refine_ls_restrained_S_all 1.036
_refine_ls_R_factor_all 0.0554
_refine_ls_R_factor_gt 0.0443
_refine_ls_shift/su_max 0.000
_refine_ls_shift/su_mean 0.000
_refine_ls_structure_factor_coef Fsqd
_refine_ls_weighting_details 'w=1/[\s^2^(Fo^2^)+(0.0708P)^2^+0.5612P] where P=(Fo^2^+2Fc^2^)/3'
_refine_ls_weighting_scheme calc
_refine_ls_wR_factor_gt 0.1122
_refine_ls_wR_factor_ref 0.1181
_reflns_Friedel_coverage 0.000
_reflns_number_gt 3438
_reflns_number_total 4187
_reflns_threshold_expression 'I > 2\s(I)'
_cod_data_source_file d1sc05731f2.cif
_cod_data_source_block be_134_fff_man
_cod_depositor_comments 'Adding full bibliography for 1565601.cif.'
_cod_database_code 1565601
_shelx_shelxl_version_number 2018/3
_chemical_oxdiff_formula 'C27 H29 N3 O4'
_shelx_space_group_comment
;
The symmetry employed for this shelxl refinement is uniquely defined
by the following loop, which should always be used as a source of
symmetry information in preference to the above space-group names.
They are only intended as comments.
;
_shelx_estimated_absorpt_t_max 0.979
_shelx_estimated_absorpt_t_min 0.932
_reflns_odcompleteness_completeness 99.59
_reflns_odcompleteness_iscentric 1
_reflns_odcompleteness_theta 66.97
_olex2_refinement_description
;
1. Fixed Uiso
 At 1.2 times of:
  All C(H) groups, All C(H,H) groups, All N(H) groups
 At 1.5 times of:
  All N(H,H,H) groups
2. Restrained distances
 N1-H1A = N1-H1B = N1-H1C
 0.91 with sigma of 0.02
 N2-H2 = N3-H3
 0.88 with sigma of 0.02
3.a Ternary CH refined with riding coordinates:
 C12(H12), C22(H22), C32(H32)
3.b Secondary CH2 refined with riding coordinates:
 C13(H13A,H13B), C23(H23A,H23B), C33(H33A,H33B)
3.c Aromatic/amide H refined with riding coordinates:
 C15(H15), C16(H16), C17(H17), C18(H18), C19(H19), C25(H25), C26(H26),
 C27(H27), C28(H28), C29(H29), C35(H35), C36(H36), C37(H37), C38(H38), C39(H39)
;
_olex2_submission_special_instructions 'No special instructions were received'
_oxdiff_exptl_absorpt_empirical_details
;
Empirical correction (ABSPACK) includes:
- Absorption correction using spherical harmonics
- Frame scaling
- Detector area scaling
;
_oxdiff_exptl_absorpt_empirical_full_max 1.915
_oxdiff_exptl_absorpt_empirical_full_min 0.699

loop_
_space_group_symop_operation_xyz
'x, y, z'
'-x, y+1/2, -z+1/2'
'-x, -y, -z'
'x, -y-1/2, z-1/2'

loop_
_atom_site_label
_atom_site_type_symbol
_atom_site_fract_x
_atom_site_fract_y
_atom_site_fract_z
_atom_site_U_iso_or_equiv
_atom_site_adp_type
_atom_site_occupancy
_atom_site_site_symmetry_order
_atom_site_calc_flag
_atom_site_refinement_flags_posn
_atom_site_refinement_flags_adp
_atom_site_refinement_flags_occupancy
_atom_site_disorder_assembly
_atom_site_disorder_group
N1 N 0.46607(13) 0.75782(8) 0.60379(11) 0.0259(3) Uani 1 1 d D . . . .
H1A H 0.4902(18) 0.7237(12) 0.6618(14) 0.039 Uiso 1 1 d D U . . .
H1B H 0.4338(18) 0.8040(11) 0.6257(17) 0.039 Uiso 1 1 d D U . . .
H1C H 0.5349(16) 0.7699(13) 0.5779(17) 0.039 Uiso 1 1 d D U . . .
O1 O 0.47361(15) 0.59082(7) 0.54853(10) 0.0472(4) Uani 1 1 d . . . . .
C11 C 0.44270(16) 0.64479(9) 0.48325(13) 0.0268(4) Uani 1 1 d . . . . .
C12 C 0.37774(15) 0.71761(9) 0.51725(13) 0.0256(4) Uani 1 1 d . . . . .
H12 H 0.353687 0.754554 0.454584 0.031 Uiso 1 1 calc R U . . .
C13 C 0.26669(16) 0.69134(10) 0.55939(14) 0.0291(4) Uani 1 1 d . . . . .
H13A H 0.212823 0.661031 0.502145 0.035 Uiso 1 1 calc R U . . .
H13B H 0.291960 0.655020 0.621492 0.035 Uiso 1 1 calc R U . . .
C14 C 0.19761(15) 0.76060(10) 0.59417(13) 0.0269(4) Uani 1 1 d . . . . .
C15 C 0.20519(16) 0.77727(11) 0.70257(14) 0.0315(4) Uani 1 1 d . . . . .
H15 H 0.251665 0.743697 0.755505 0.038 Uiso 1 1 calc R U . . .
C16 C 0.14538(17) 0.84273(12) 0.73467(15) 0.0370(4) Uani 1 1 d . . . . .
H16 H 0.152161 0.853897 0.809245 0.044 Uiso 1 1 calc R U . . .
C17 C 0.07610(17) 0.89162(11) 0.65857(16) 0.0369(4) Uani 1 1 d . . . . .
H17 H 0.035617 0.936398 0.680613 0.044 Uiso 1 1 calc R U . . .
C18 C 0.06627(16) 0.87474(11) 0.54999(16) 0.0344(4) Uani 1 1 d . . . . .
H18 H 0.017891 0.907521 0.497263 0.041 Uiso 1 1 calc R U . . .
C19 C 0.12711(16) 0.80991(10) 0.51821(14) 0.0307(4) Uani 1 1 d . . . . .
H19 H 0.120551 0.799026 0.443588 0.037 Uiso 1 1 calc R U . . .
N2 N 0.46262(13) 0.64492(8) 0.38338(11) 0.0248(3) Uani 1 1 d D . . . .
H2 H 0.4577(17) 0.6914(10) 0.3509(15) 0.030 Uiso 1 1 d D U . . .
O2 O 0.41600(11) 0.59172(6) 0.16386(9) 0.0268(3) Uani 1 1 d . . . . .
C21 C 0.46038(14) 0.54731(9) 0.23970(12) 0.0221(3) Uani 1 1 d . . . . .
C22 C 0.53207(15) 0.58160(9) 0.34449(13) 0.0244(3) Uani 1 1 d . . . . .
H22 H 0.549028 0.538296 0.399848 0.029 Uiso 1 1 calc R U . . .
C23 C 0.65172(15) 0.61613(9) 0.32499(13) 0.0269(4) Uani 1 1 d . . . . .
H23A H 0.634487 0.656663 0.267024 0.032 Uiso 1 1 calc R U . . .
H23B H 0.693542 0.643260 0.391445 0.032 Uiso 1 1 calc R U . . .
C24 C 0.73407(15) 0.55310(9) 0.29368(14) 0.0262(4) Uani 1 1 d . . . . .
C25 C 0.72424(16) 0.53092(11) 0.18647(14) 0.0319(4) Uani 1 1 d . . . . .
H25 H 0.667526 0.557027 0.132127 0.038 Uiso 1 1 calc R U . . .
C26 C 0.79674(17) 0.47077(11) 0.15787(15) 0.0348(4) Uani 1 1 d . . . . .
H26 H 0.787706 0.455021 0.084572 0.042 Uiso 1 1 calc R U . . .
C27 C 0.88188(16) 0.43396(10) 0.23617(15) 0.0332(4) Uani 1 1 d . . . . .
H27 H 0.931962 0.393363 0.216667 0.040 Uiso 1 1 calc R U . . .
C28 C 0.89378(17) 0.45649(10) 0.34293(15) 0.0339(4) Uani 1 1 d . . . . .
H28 H 0.952912 0.431938 0.396805 0.041 Uiso 1 1 calc R U . . .
C29 C 0.81921(16) 0.51501(10) 0.37125(14) 0.0316(4) Uani 1 1 d . . . . .
H29 H 0.826562 0.529240 0.444947 0.038 Uiso 1 1 calc R U . . .
N3 N 0.45310(12) 0.46782(7) 0.23175(11) 0.0229(3) Uani 1 1 d D . . . .
H3 H 0.4853(16) 0.4400(11) 0.2892(13) 0.027 Uiso 1 1 d D U . . .
O3 O 0.51092(11) 0.31270(6) 0.19549(9) 0.0281(3) Uani 1 1 d . . . . .
O4 O 0.39794(11) 0.31430(7) 0.02827(9) 0.0313(3) Uani 1 1 d . . . . .
C31 C 0.43948(14) 0.34513(9) 0.11773(13) 0.0249(4) Uani 1 1 d . . . . .
C32 C 0.39482(15) 0.43054(9) 0.13083(12) 0.0247(3) Uani 1 1 d . . . . .
H32 H 0.415136 0.463285 0.070831 0.029(5) Uiso 1 1 calc R . . . .
C33 C 0.25696(15) 0.43080(10) 0.11736(14) 0.0281(4) Uani 1 1 d . . . . .
H33A H 0.229989 0.485574 0.129930 0.034 Uiso 1 1 calc R U . . .
H33B H 0.220688 0.415887 0.042229 0.034 Uiso 1 1 calc R U . . .
C34 C 0.21206(14) 0.37420(10) 0.19338(13) 0.0265(4) Uani 1 1 d . . . . .
C35 C 0.16885(15) 0.29924(10) 0.15733(14) 0.0299(4) Uani 1 1 d . . . . .
H35 H 0.165943 0.284881 0.084229 0.036 Uiso 1 1 calc R U . . .
C36 C 0.12990(17) 0.24501(11) 0.22590(15) 0.0343(4) Uani 1 1 d . . . . .
H36 H 0.100165 0.194241 0.199649 0.041 Uiso 1 1 calc R U . . .
C37 C 0.13460(17) 0.26526(12) 0.33281(15) 0.0380(4) Uani 1 1 d . . . . .
H37 H 0.108855 0.228361 0.380540 0.046 Uiso 1 1 calc R U . . .
C38 C 0.17704(17) 0.33957(13) 0.36932(15) 0.0402(5) Uani 1 1 d . . . . .
H38 H 0.180223 0.353631 0.442568 0.048 Uiso 1 1 calc R U . . .
C39 C 0.21511(16) 0.39402(11) 0.30053(15) 0.0341(4) Uani 1 1 d . . . . .
H39 H 0.243402 0.445075 0.326813 0.041 Uiso 1 1 calc R U . . .

loop_
_atom_site_aniso_label
_atom_site_aniso_U_11
_atom_site_aniso_U_22
_atom_site_aniso_U_33
_atom_site_aniso_U_23
_atom_site_aniso_U_13
_atom_site_aniso_U_12
N1 0.0382(8) 0.0156(6) 0.0250(7) -0.0012(5) 0.0088(6) 0.0000(6)
O1 0.0955(11) 0.0232(6) 0.0263(7) 0.0070(5) 0.0202(7) 0.0182(7)
C11 0.0438(10) 0.0143(7) 0.0230(8) 0.0005(6) 0.0083(7) 0.0005(7)
C12 0.0413(9) 0.0156(7) 0.0200(8) -0.0005(6) 0.0062(7) 0.0014(6)
C13 0.0413(10) 0.0196(8) 0.0260(9) -0.0005(6) 0.0061(7) -0.0034(7)
C14 0.0324(9) 0.0213(8) 0.0279(9) 0.0000(7) 0.0081(7) -0.0056(6)
C15 0.0344(9) 0.0337(9) 0.0258(9) -0.0017(7) 0.0045(7) -0.0029(7)
C16 0.0388(10) 0.0418(10) 0.0312(10) -0.0090(8) 0.0090(8) -0.0039(8)
C17 0.0359(10) 0.0287(9) 0.0491(12) -0.0061(8) 0.0158(8) -0.0027(7)
C18 0.0333(9) 0.0294(9) 0.0405(10) 0.0075(8) 0.0077(8) -0.0026(7)
C19 0.0371(9) 0.0281(9) 0.0273(9) 0.0018(7) 0.0075(7) -0.0039(7)
N2 0.0401(8) 0.0155(6) 0.0197(7) 0.0028(5) 0.0080(6) 0.0052(6)
O2 0.0403(7) 0.0149(5) 0.0241(6) 0.0026(4) 0.0033(5) 0.0004(5)
C21 0.0288(8) 0.0160(7) 0.0229(8) 0.0019(6) 0.0082(6) 0.0009(6)
C22 0.0366(9) 0.0153(7) 0.0212(8) 0.0012(6) 0.0059(7) 0.0058(6)
C23 0.0337(9) 0.0192(8) 0.0266(9) -0.0039(6) 0.0029(7) 0.0015(7)
C24 0.0300(8) 0.0182(7) 0.0300(9) -0.0013(6) 0.0053(7) -0.0012(6)
C25 0.0360(9) 0.0314(9) 0.0281(9) 0.0003(7) 0.0063(7) 0.0036(7)
C26 0.0410(10) 0.0327(9) 0.0324(10) -0.0035(8) 0.0119(8) 0.0021(8)
C27 0.0363(9) 0.0229(8) 0.0433(11) 0.0001(8) 0.0146(8) 0.0007(7)
C28 0.0362(9) 0.0269(9) 0.0378(10) 0.0029(7) 0.0051(8) 0.0039(7)
C29 0.0383(10) 0.0257(8) 0.0297(9) -0.0021(7) 0.0039(7) 0.0013(7)
N3 0.0340(7) 0.0149(6) 0.0196(7) 0.0017(5) 0.0049(5) 0.0007(5)
O3 0.0393(6) 0.0192(5) 0.0258(6) 0.0005(5) 0.0064(5) 0.0025(5)
O4 0.0383(7) 0.0286(6) 0.0267(6) -0.0071(5) 0.0061(5) 0.0014(5)
C31 0.0315(8) 0.0210(8) 0.0230(8) 0.0002(6) 0.0079(7) -0.0016(6)
C32 0.0369(9) 0.0173(7) 0.0194(8) 0.0015(6) 0.0046(7) -0.0005(6)
C33 0.0367(9) 0.0203(8) 0.0266(8) 0.0010(7) 0.0044(7) 0.0023(7)
C34 0.0270(8) 0.0261(8) 0.0261(9) 0.0008(7) 0.0047(6) 0.0037(7)
C35 0.0351(9) 0.0275(9) 0.0275(9) -0.0018(7) 0.0075(7) -0.0004(7)
C36 0.0381(10) 0.0262(9) 0.0395(10) 0.0006(7) 0.0097(8) -0.0001(7)
C37 0.0405(10) 0.0408(10) 0.0328(10) 0.0090(8) 0.0070(8) -0.0042(8)
C38 0.0434(11) 0.0522(12) 0.0248(9) -0.0016(8) 0.0066(8) -0.0090(9)
C39 0.0371(10) 0.0357(10) 0.0300(9) -0.0049(8) 0.0078(7) -0.0054(8)

loop_
_atom_type_symbol
_atom_type_description
_atom_type_scat_dispersion_real
_atom_type_scat_dispersion_imag
_atom_type_scat_source
C C 0.0181 0.0091 'International Tables Vol C Tables 4.2.6.8 and 6.1.1.4'
H H 0.0000 0.0000 'International Tables Vol C Tables 4.2.6.8 and 6.1.1.4'
N N 0.0311 0.0180 'International Tables Vol C Tables 4.2.6.8 and 6.1.1.4'
O O 0.0492 0.0322 'International Tables Vol C Tables 4.2.6.8 and 6.1.1.4'

loop_
_exptl_crystal_face_index_h
_exptl_crystal_face_index_k
_exptl_crystal_face_index_l
_exptl_crystal_face_perp_dist
-1 2 0 0.0345
1 -2 0 0.0478
1 1 -2 0.0452
-1 2 2 0.0461
1 -2 -2 0.0461
2 1 0 0.0095
-2 -1 0 0.0191
2 -1 0 0.0213
2 -1 1 0.0168
-2 1 0 0.0240
-1 -2 1 0.0373
0 1 0 0.0345
1 1 -1 0.0387
-1 0 0 0.0199

loop_
_geom_angle_atom_site_label_1
_geom_angle_atom_site_label_2
_geom_angle_atom_site_label_3
_geom_angle
_geom_angle_site_symmetry_1
_geom_angle_site_symmetry_3
_geom_angle_publ_flag
O1 C11 C12 119.12(14) . . ?
O1 C11 N2 124.17(15) . . ?
N2 C11 C12 116.70(13) . . ?
N1 C12 C11 105.96(13) . . ?
N1 C12 C13 110.80(13) . . ?
C13 C12 C11 110.24(13) . . ?
C14 C13 C12 113.08(13) . . ?
C15 C14 C13 120.56(15) . . ?
C15 C14 C19 118.53(16) . . ?
C19 C14 C13 120.90(15) . . ?
C14 C15 C16 120.64(17) . . ?
C17 C16 C15 120.38(17) . . ?
C16 C17 C18 119.46(17) . . ?
C17 C18 C19 120.02(17) . . ?
C18 C19 C14 120.95(16) . . ?
C11 N2 C22 121.61(13) . . ?
O2 C21 C22 120.82(13) . . ?
O2 C21 N3 122.01(15) . . ?
N3 C21 C22 117.09(13) . . ?
N2 C22 C21 109.59(13) . . ?
N2 C22 C23 109.46(13) . . ?
C21 C22 C23 109.73(13) . . ?
C24 C23 C22 112.98(13) . . ?
C25 C24 C23 120.53(15) . . ?
C29 C24 C23 120.98(15) . . ?
C29 C24 C25 118.48(15) . . ?
C24 C25 C26 120.66(16) . . ?
C27 C26 C25 120.04(17) . . ?
C28 C27 C26 119.76(16) . . ?
C27 C28 C29 119.92(17) . . ?
C28 C29 C24 121.11(17) . . ?
C21 N3 C32 120.22(13) . . ?
O3 C31 C32 119.29(14) . . ?
O4 C31 O3 126.54(15) . . ?
O4 C31 C32 114.16(14) . . ?
N3 C32 C31 113.02(13) . . ?
N3 C32 C33 111.71(13) . . ?
C31 C32 C33 109.90(13) . . ?
C34 C33 C32 113.11(13) . . ?
C35 C34 C33 119.96(15) . . ?
C39 C34 C33 121.72(15) . . ?
C39 C34 C35 118.30(16) . . ?
C36 C35 C34 121.40(16) . . ?
C37 C36 C35 119.68(17) . . ?
C38 C37 C36 119.38(17) . . ?
C37 C38 C39 120.92(17) . . ?
C38 C39 C34 120.32(17) . . ?

loop_
_geom_bond_atom_site_label_1
_geom_bond_atom_site_label_2
_geom_bond_distance
_geom_bond_site_symmetry_2
_geom_bond_publ_flag
N1 C12 1.491(2) . ?
O1 C11 1.228(2) . ?
C11 C12 1.531(2) . ?
C11 N2 1.328(2) . ?
C12 C13 1.528(2) . ?
C13 C14 1.514(2) . ?
C14 C15 1.386(2) . ?
C14 C19 1.393(2) . ?
C15 C16 1.392(3) . ?
C16 C17 1.384(3) . ?
C17 C18 1.385(3) . ?
C18 C19 1.389(3) . ?
N2 C22 1.464(2) . ?
O2 C21 1.2393(19) . ?
C21 C22 1.524(2) . ?
C21 N3 1.336(2) . ?
C22 C23 1.541(2) . ?
C23 C24 1.514(2) . ?
C24 C25 1.389(2) . ?
C24 C29 1.388(2) . ?
C25 C26 1.394(3) . ?
C26 C27 1.384(3) . ?
C27 C28 1.383(3) . ?
C28 C29 1.388(3) . ?
N3 C32 1.457(2) . ?
O3 C31 1.266(2) . ?
O4 C31 1.248(2) . ?
C31 C32 1.538(2) . ?
C32 C33 1.541(2) . ?
C33 C34 1.510(2) . ?
C34 C35 1.391(2) . ?
C34 C39 1.390(2) . ?
C35 C36 1.388(2) . ?
C36 C37 1.385(3) . ?
C37 C38 1.380(3) . ?
C38 C39 1.388(3) . ?

loop_
_geom_hbond_atom_site_label_D
_geom_hbond_atom_site_label_H
_geom_hbond_atom_site_label_A
_geom_hbond_distance_DH
_geom_hbond_distance_HA
_geom_hbond_distance_DA
_geom_hbond_angle_DHA
_geom_hbond_site_symmetry_A
_geom_hbond_publ_flag
N1 H1A O3 0.928(16) 1.908(17) 2.7660(18) 152.8(19) 3_666 yes
N1 H1B O2 0.922(15) 1.834(17) 2.7244(17) 161.7(19) 4_576 yes
N1 H1C O4 0.928(15) 1.830(18) 2.6645(18) 148.3(19) 2_655 yes
N2 H2 O3 0.877(15) 2.164(16) 3.0168(17) 164.1(18) 2_655 yes
N3 H3 O1 0.879(15) 2.078(16) 2.9097(18) 157.4(17) 3_666 yes

loop_
_geom_torsion_atom_site_label_1
_geom_torsion_atom_site_label_2
_geom_torsion_atom_site_label_3
_geom_torsion_atom_site_label_4
_geom_torsion
_geom_torsion_site_symmetry_1
_geom_torsion_site_symmetry_2
_geom_torsion_site_symmetry_3
_geom_torsion_site_symmetry_4
_geom_torsion_publ_flag
N1 C12 C13 C14 63.25(18) . . . . ?
O1 C11 C12 N1 64.9(2) . . . . ?
O1 C11 C12 C13 -55.0(2) . . . . ?
O1 C11 N2 C22 -4.3(3) . . . . ?
C11 C12 C13 C14 -179.78(13) . . . . ?
C11 N2 C22 C21 127.59(16) . . . . ?
C11 N2 C22 C23 -112.03(17) . . . . ?
C12 C11 N2 C22 175.18(14) . . . . ?
C12 C13 C14 C15 -104.25(18) . . . . ?
C12 C13 C14 C19 74.4(2) . . . . ?
C13 C14 C15 C16 177.55(16) . . . . ?
C13 C14 C19 C18 -178.26(15) . . . . ?
C14 C15 C16 C17 0.8(3) . . . . ?
C15 C14 C19 C18 0.4(2) . . . . ?
C15 C16 C17 C18 0.3(3) . . . . ?
C16 C17 C18 C19 -1.0(3) . . . . ?
C17 C18 C19 C14 0.6(3) . . . . ?
C19 C14 C15 C16 -1.2(3) . . . . ?
N2 C11 C12 N1 -114.62(16) . . . . ?
N2 C11 C12 C13 125.43(16) . . . . ?
N2 C22 C23 C24 175.08(13) . . . . ?
O2 C21 C22 N2 50.98(19) . . . . ?
O2 C21 C22 C23 -69.24(18) . . . . ?
O2 C21 N3 C32 1.9(2) . . . . ?
C21 C22 C23 C24 -64.62(17) . . . . ?
C21 N3 C32 C31 155.08(14) . . . . ?
C21 N3 C32 C33 -80.36(17) . . . . ?
C22 C21 N3 C32 -174.80(13) . . . . ?
C22 C23 C24 C25 86.79(19) . . . . ?
C22 C23 C24 C29 -91.85(18) . . . . ?
C23 C24 C25 C26 -177.50(16) . . . . ?
C23 C24 C29 C28 179.16(16) . . . . ?
C24 C25 C26 C27 -1.8(3) . . . . ?
C25 C24 C29 C28 0.5(3) . . . . ?
C25 C26 C27 C28 0.7(3) . . . . ?
C26 C27 C28 C29 0.9(3) . . . . ?
C27 C28 C29 C24 -1.6(3) . . . . ?
C29 C24 C25 C26 1.2(3) . . . . ?
N3 C21 C22 N2 -132.33(14) . . . . ?
N3 C21 C22 C23 107.45(15) . . . . ?
N3 C32 C33 C34 -70.68(17) . . . . ?
O3 C31 C32 N3 6.3(2) . . . . ?
O3 C31 C32 C33 -119.22(16) . . . . ?
O4 C31 C32 N3 -174.59(13) . . . . ?
O4 C31 C32 C33 59.87(17) . . . . ?
C31 C32 C33 C34 55.61(17) . . . . ?
C32 C33 C34 C35 -98.81(18) . . . . ?
C32 C33 C34 C39 79.61(19) . . . . ?
C33 C34 C35 C36 178.27(16) . . . . ?
C33 C34 C39 C38 -177.74(17) . . . . ?
C34 C35 C36 C37 -0.4(3) . . . . ?
C35 C34 C39 C38 0.7(3) . . . . ?
C35 C36 C37 C38 0.6(3) . . . . ?
C36 C37 C38 C39 -0.1(3) . . . . ?
C37 C38 C39 C34 -0.6(3) . . . . ?
C39 C34 C35 C36 -0.2(3) . . . . ?

loop_
_exptl_oxdiff_crystal_face_indexfrac_h
_exptl_oxdiff_crystal_face_indexfrac_k
_exptl_oxdiff_crystal_face_indexfrac_l
_exptl_oxdiff_crystal_face_x
_exptl_oxdiff_crystal_face_y
_exptl_oxdiff_crystal_face_z
-1.0003 2.0002 0.0024 -0.0259 0.1670 0.1560
1.0003 -2.0002 -0.0024 0.0259 -0.1670 -0.1560
1.0004 1.0027 -2.0002 -0.0268 0.1989 -0.1884
-1.0017 1.9981 2.0023 0.1408 0.0339 0.2835
1.0017 -1.9981 -2.0023 -0.1408 -0.0339 -0.2835
1.9985 1.0010 -0.0012 0.2418 0.0539 -0.1535
-1.9985 -1.0010 0.0012 -0.2418 -0.0539 0.1535
1.9993 -0.9995 -0.0026 0.1658 -0.1013 -0.2169
1.9986 -1.0006 0.9974 0.2491 -0.1679 -0.1532
-1.9993 0.9995 0.0026 -0.1658 0.1013 0.2169
-0.9993 -2.0020 0.9995 -0.0945 -0.2099 0.0929
-0.0004 1.0003 0.0007 0.0380 0.0776 0.0317
0.9997 1.0017 -1.0002 0.0565 0.1323 -0.1247
-0.9994 -0.0004 0.0009 -0.1019 0.0118 0.0926
